data_7106897
loop_
_publ_author_name
'Christina Knispel'
'Christian Limberg'
'Carolin Tschersich'

_publ_section_title
;
 A molecular Mo4Bi4 framework composed exclusively of unsupported
 metal-metal bonds
;
_journal_name_full Chem.Commun.
_journal_page_first 10794
_journal_paper_doi 10.1039/c1cc14616e
_journal_volume 47
_journal_year 2011
_chemical_formula_moiety 'C48 H54 Bi4 Mo4 O2, C7 H8'
_chemical_formula_sum 'C55 H62 Bi4 Mo4 O2'
_chemical_formula_weight 1974.73
_chemical_name_systematic
;
?
;
_space_group_IT_number 2
_symmetry_cell_setting triclinic
_symmetry_space_group_name_Hall '-P 1'
_symmetry_space_group_name_H-M 'P -1'
_atom_sites_solution_hydrogens geom
_atom_sites_solution_primary direct
_atom_sites_solution_secondary difmap
_audit_creation_method SHELXL-97
_cell_angle_alpha 106.590(5)
_cell_angle_beta 94.813(5)
_cell_angle_gamma 100.864(5)
_cell_formula_units_Z 1
_cell_length_a 7.7041(4)
_cell_length_b 12.8566(8)
_cell_length_c 13.6517(8)
_cell_measurement_reflns_used 22428
_cell_measurement_temperature 100(2)
_cell_measurement_theta_max 29.53
_cell_measurement_theta_min 3.33
_cell_volume 1258.97(13)
_computing_cell_refinement 'X-AREA (Stoe & Cie, 2002)'
_computing_data_collection 'X-AREA (Stoe & Cie, 2002)'
_computing_data_reduction 'X-RED (Stoe & Cie, 2002)'
_computing_molecular_graphics 'DIAMOND (Brandenburg & Berndt, 1999)'
_computing_publication_material 'SHELXL97 (Sheldrick, 1997)'
_computing_structure_refinement 'SHELXL97 (Sheldrick, 1997)'
_computing_structure_solution 'SIR2004 (Burla et al., 2005)'
_diffrn_ambient_temperature 100(2)
_diffrn_detector_area_resol_mean 6.67
_diffrn_measured_fraction_theta_full 0.987
_diffrn_measured_fraction_theta_max 0.987
_diffrn_measurement_device 'Stoe IPDS-2t diffractometer'
_diffrn_measurement_method '\w-rotation,\w-incr.=1\%,263 exposures'
_diffrn_radiation_collimation '0.5 mm diameter monocapillary'
_diffrn_radiation_monochromator 'planar graphite'
_diffrn_radiation_source 'long fine focus sealed X-ray tube'
_diffrn_radiation_type MoK\a
_diffrn_radiation_wavelength 0.71073
_diffrn_reflns_av_R_equivalents 0.0608
_diffrn_reflns_av_sigmaI/netI 0.0573
_diffrn_reflns_limit_h_max 9
_diffrn_reflns_limit_h_min -10
_diffrn_reflns_limit_k_max 16
_diffrn_reflns_limit_k_min -15
_diffrn_reflns_limit_l_max 17
_diffrn_reflns_limit_l_min -17
_diffrn_reflns_number 14759
_diffrn_reflns_theta_full 29.23
_diffrn_reflns_theta_max 27.50
_diffrn_reflns_theta_min 3.39
_diffrn_standards_decay_% 0
_diffrn_standards_interval_count 0
_diffrn_standards_interval_time 0
_diffrn_standards_number 0
_exptl_absorpt_coefficient_mu 14.928
_exptl_absorpt_correction_T_max 0.5223
_exptl_absorpt_correction_T_min 0.0501
_exptl_absorpt_correction_type numerical
_exptl_absorpt_process_details
;
The crystal faces were indexed by microscope on the diffractometer. After
that a numerical absorption correction basing on a Gaussian algorithsm
was applied, which is implemented in the X-RED program (Stoe, 2002).
;
_exptl_crystal_colour black
_exptl_crystal_density_diffrn 2.605
_exptl_crystal_density_method none
_exptl_crystal_description needle
_exptl_crystal_F_000 908
_exptl_crystal_size_max 0.50
_exptl_crystal_size_mid 0.10
_exptl_crystal_size_min 0.05
_refine_diff_density_max 2.906
_refine_diff_density_min -2.293
_refine_diff_density_rms 0.313
_refine_ls_extinction_coef 0.0015(2)
_refine_ls_extinction_expression Fc^*^=kFc[1+0.001xFc^2^\l^3^/sin(2\q)]^-1/4^
_refine_ls_extinction_method SHELXL
_refine_ls_goodness_of_fit_ref 1.128
_refine_ls_hydrogen_treatment constr
_refine_ls_matrix_type full
_refine_ls_number_parameters 261
_refine_ls_number_reflns 6754
_refine_ls_number_restraints 15
_refine_ls_restrained_S_all 1.128
_refine_ls_R_factor_all 0.0766
_refine_ls_R_factor_gt 0.0547
_refine_ls_shift/su_max 0.000
_refine_ls_shift/su_mean 0.000
_refine_ls_structure_factor_coef Fsqd
_refine_ls_weighting_details 'calc w=1/[\s^2^(Fo^2^)+(0.0391P)^2^+13.7268P] where P=(Fo^2^+2Fc^2^)/3'
_refine_ls_weighting_scheme calc
_refine_ls_wR_factor_gt 0.1105
_refine_ls_wR_factor_ref 0.1170
_reflns_number_gt 4714
_reflns_number_total 5746
_reflns_threshold_expression I>2sigma(I)
_cod_data_source_file c1cc14616e.txt
_cod_data_source_block 3
_cod_database_code 7106897

loop_
_symmetry_equiv_pos_as_xyz
'x, y, z'
'-x, -y, -z'

loop_
_atom_site_label
_atom_site_type_symbol
_atom_site_fract_x
_atom_site_fract_y
_atom_site_fract_z
_atom_site_U_iso_or_equiv
_atom_site_adp_type
_atom_site_occupancy
_atom_site_symmetry_multiplicity
_atom_site_calc_flag
_atom_site_refinement_flags
_atom_site_disorder_assembly
_atom_site_disorder_group
C1 C 0.3327(18) 0.3388(13) 0.1201(10) 0.033(3) Uani 1 1 d . . .
H1A H 0.2589 0.3507 0.0668 0.039 Uiso 1 1 calc R . .
C2 C 0.4306(17) 0.4213(11) 0.2107(11) 0.032(3) Uani 1 1 d . . .
H2A H 0.4317 0.4986 0.2303 0.038 Uiso 1 1 calc R . .
C3 C 0.5270(15) 0.3670(11) 0.2667(10) 0.027(2) Uani 1 1 d . . .
H3A H 0.6083 0.4028 0.3288 0.032 Uiso 1 1 calc R . .
C4 C 0.4833(14) 0.2541(10) 0.2162(8) 0.021(2) Uani 1 1 d . . .
H4A H 0.5247 0.1987 0.2390 0.026 Uiso 1 1 calc R . .
C5 C 0.3661(15) 0.2353(11) 0.1246(9) 0.024(2) Uani 1 1 d . . .
H5A H 0.3177 0.1650 0.0743 0.028 Uiso 1 1 calc R . .
C6 C -0.0483(14) 0.2727(10) 0.3141(10) 0.024(2) Uani 1 1 d . . .
H6A H -0.0535 0.2482 0.3734 0.028 Uiso 1 1 calc R . .
C7 C -0.0704(15) 0.2029(10) 0.2103(10) 0.026(2) Uani 1 1 d . . .
H7A H -0.0981 0.1238 0.1872 0.031 Uiso 1 1 calc R . .
C8 C -0.0433(15) 0.2737(12) 0.1480(10) 0.029(3) Uani 1 1 d . . .
H8A H -0.0450 0.2507 0.0753 0.034 Uiso 1 1 calc R . .
C9 C -0.0132(15) 0.3853(10) 0.2132(9) 0.024(2) Uani 1 1 d . . .
H9A H 0.0066 0.4498 0.1912 0.029 Uiso 1 1 calc R . .
C10 C -0.0174(14) 0.3846(10) 0.3146(10) 0.024(2) Uani 1 1 d . . .
H10A H -0.0021 0.4481 0.3736 0.029 Uiso 1 1 calc R . .
C11 C 0.6425(15) 0.1715(11) 0.4614(9) 0.031(3) Uani 1 1 d D . .
H11A H 0.6120 0.1216 0.3930 0.037 Uiso 1 1 calc R . .
C12 C 0.6788(14) 0.2882(10) 0.4889(10) 0.027(3) Uani 1 1 d . . .
H12A H 0.6765 0.3306 0.4423 0.032 Uiso 1 1 calc R . .
C13 C 0.7184(14) 0.3312(10) 0.5956(11) 0.030(3) Uani 1 1 d . . .
H13A H 0.7463 0.4076 0.6354 0.036 Uiso 1 1 calc R . .
C14 C 0.7092(16) 0.2401(13) 0.6329(9) 0.033(3) Uani 1 1 d . . .
H14A H 0.7336 0.2448 0.7036 0.039 Uiso 1 1 calc R . .
C15 C 0.6591(15) 0.1417(10) 0.5514(11) 0.032(3) Uani 1 1 d D . .
H15A H 0.6399 0.0682 0.5561 0.038 Uiso 1 1 calc R . .
C16 C 0.3321(16) 0.1433(9) 0.6764(9) 0.024(2) Uani 1 1 d . . .
H16A H 0.3931 0.0930 0.6960 0.029 Uiso 1 1 calc R . .
C17 C 0.1949(16) 0.1142(10) 0.5923(10) 0.027(2) Uani 1 1 d . . .
H17A H 0.1465 0.0417 0.5460 0.032 Uiso 1 1 calc R . .
C18 C 0.1415(15) 0.2145(10) 0.5895(9) 0.023(2) Uani 1 1 d U . .
H18A H 0.0524 0.2204 0.5401 0.028 Uiso 1 1 calc R . .
C19 C 0.2472(14) 0.3048(10) 0.6751(9) 0.022(2) Uani 1 1 d U . .
H19A H 0.2396 0.3807 0.6931 0.026 Uiso 1 1 calc R . .
C20 C 0.3647(16) 0.2585(10) 0.7271(9) 0.025(2) Uani 1 1 d U . .
H20A H 0.4510 0.2985 0.7862 0.030 Uiso 1 1 calc R . .
C21 C 0.305(2) -0.0350(17) 0.1687(16) 0.068(4) Uani 1 1 d D . .
H21 H 0.2965 0.0258 0.1376 0.081 Uiso 1 1 d R . .
C22 C 0.428(2) -0.0919(17) 0.1028(12) 0.054(5) Uani 1 1 d . . .
H22A H 0.3651 -0.1308 0.0326 0.065 Uiso 1 1 d R . .
H22B H 0.4716 -0.1451 0.1320 0.065 Uiso 1 1 d R . .
H22C H 0.5297 -0.0342 0.1005 0.065 Uiso 1 1 d R . .
C23 C 0.1219(18) -0.0939(17) 0.1559(16) 0.068(4) Uani 1 1 d D . .
H23 H 0.1193 -0.1454 0.1940 0.081 Uiso 1 1 d R . .
C24 C -0.036(2) -0.1051(17) 0.1157(16) 0.068(4) Uani 1 1 d D . .
H24A H -0.0770 -0.0631 0.0753 0.081 Uiso 1 1 d R . .
H24B H -0.1176 -0.1616 0.1306 0.081 Uiso 1 1 d R . .
C25 C 0.104(2) 0.521(2) -0.007(2) 0.055(3) Uiso 0.50 1 d PGDU A -1
C26 C -0.003(3) 0.4174(18) -0.0623(19) 0.055(3) Uiso 0.50 1 d PGDU A -1
H26 H 0.0447 0.3650 -0.1105 0.066 Uiso 0.50 1 calc PR A -1
C27 C -0.180(3) 0.3902(17) -0.0466(19) 0.055(3) Uiso 0.50 1 d PGU A -1
H27 H -0.2527 0.3193 -0.0841 0.066 Uiso 0.50 1 calc PR A -1
C28 C -0.249(2) 0.467(2) 0.024(2) 0.055(3) Uiso 0.50 1 d PGU A -1
H28 H -0.3701 0.4484 0.0346 0.066 Uiso 0.50 1 calc PR A -1
C29 C -0.142(3) 0.5707(18) 0.0788(18) 0.055(3) Uiso 0.50 1 d PGU A -1
H29 H -0.1901 0.6231 0.1270 0.066 Uiso 0.50 1 calc PR A -1
C30 C 0.034(3) 0.5979(17) 0.0631(19) 0.055(3) Uiso 0.50 1 d PGDU A -1
H30 H 0.1073 0.6688 0.1007 0.066 Uiso 0.50 1 calc PR A -1
C31 C 0.293(3) 0.552(3) -0.027(3) 0.055(3) Uiso 0.50 1 d PDU A -1
H31A H 0.3737 0.5785 0.0387 0.082 Uiso 0.50 1 d PR A -1
H31B H 0.3050 0.6110 -0.0602 0.082 Uiso 0.50 1 d PR A -1
H31C H 0.3233 0.4862 -0.0725 0.082 Uiso 0.50 1 d PR A -1
Bi1 Bi 0.32866(5) 0.41071(3) 0.48447(3) 0.01490(11) Uani 1 1 d . . .
Bi2 Bi 0.22288(5) 0.13162(3) 0.35629(3) 0.01675(11) Uani 1 1 d . . .
Mo1 Mo 0.21737(11) 0.30552(7) 0.25636(7) 0.01542(18) Uani 1 1 d . . .
Mo2 Mo 0.43323(11) 0.23268(7) 0.56191(7) 0.01528(18) Uani 1 1 d . . .
O1 O 0.3868(11) 0.0265(7) 0.2658(6) 0.0263(18) Uani 1 1 d . . .

loop_
_atom_site_aniso_label
_atom_site_aniso_U_11
_atom_site_aniso_U_22
_atom_site_aniso_U_33
_atom_site_aniso_U_23
_atom_site_aniso_U_13
_atom_site_aniso_U_12
C1 0.033(7) 0.053(8) 0.022(6) 0.024(6) 0.011(5) 0.011(6)
C2 0.034(6) 0.025(6) 0.047(8) 0.020(6) 0.024(6) 0.010(5)
C3 0.019(5) 0.040(7) 0.024(6) 0.012(5) 0.009(4) 0.008(5)
C4 0.018(5) 0.030(6) 0.019(5) 0.008(4) 0.001(4) 0.011(4)
C5 0.020(5) 0.033(6) 0.023(6) 0.011(5) 0.011(4) 0.012(5)
C6 0.012(5) 0.038(6) 0.032(6) 0.021(5) 0.011(4) 0.012(4)
C7 0.016(5) 0.023(5) 0.039(7) 0.010(5) 0.003(5) 0.004(4)
C8 0.015(5) 0.046(7) 0.027(6) 0.013(5) 0.000(4) 0.010(5)
C9 0.020(5) 0.033(6) 0.029(6) 0.019(5) 0.006(4) 0.012(5)
C10 0.011(4) 0.031(6) 0.037(7) 0.019(5) 0.002(4) 0.006(4)
C11 0.016(5) 0.041(7) 0.029(6) -0.003(6) -0.005(5) 0.013(5)
C12 0.015(5) 0.033(6) 0.043(7) 0.020(6) 0.017(5) 0.014(5)
C13 0.011(5) 0.022(5) 0.047(8) -0.003(5) 0.003(5) 0.001(4)
C14 0.022(6) 0.066(9) 0.018(5) 0.017(6) 0.002(4) 0.022(6)
C15 0.016(5) 0.024(6) 0.065(9) 0.025(6) 0.009(6) 0.008(4)
C16 0.032(6) 0.019(5) 0.023(6) 0.010(4) 0.005(5) 0.002(4)
C17 0.023(5) 0.026(6) 0.029(6) 0.007(5) 0.011(5) 0.001(5)
C18 0.018(5) 0.028(5) 0.025(5) 0.012(4) 0.006(4) 0.004(4)
C19 0.018(5) 0.031(5) 0.020(5) 0.011(4) 0.010(4) 0.003(4)
C20 0.028(6) 0.029(6) 0.024(6) 0.015(5) 0.013(5) 0.008(5)
C21 0.041(5) 0.062(7) 0.069(8) -0.023(6) 0.006(5) 0.007(5)
C22 0.052(10) 0.075(12) 0.028(7) -0.003(8) 0.000(7) 0.028(9)
C23 0.041(5) 0.062(7) 0.069(8) -0.023(6) 0.006(5) 0.007(5)
C24 0.041(5) 0.062(7) 0.069(8) -0.023(6) 0.006(5) 0.007(5)
Bi1 0.01393(18) 0.01514(18) 0.01616(19) 0.00538(14) 0.00166(14) 0.00389(13)
Bi2 0.01576(19) 0.01656(19) 0.0178(2) 0.00635(15) -0.00002(14) 0.00287(14)
Mo1 0.0135(4) 0.0183(4) 0.0160(4) 0.0071(3) 0.0012(3) 0.0048(3)
Mo2 0.0136(4) 0.0168(4) 0.0165(4) 0.0071(3) 0.0012(3) 0.0034(3)
O1 0.032(4) 0.018(4) 0.027(4) 0.002(3) -0.005(4) 0.012(3)

loop_
_atom_type_symbol
_atom_type_description
_atom_type_scat_dispersion_real
_atom_type_scat_dispersion_imag
_atom_type_scat_source
C C 0.0033 0.0016 'International Tables Vol C Tables 4.2.6.8 and 6.1.1.4'
H H 0.0000 0.0000 'International Tables Vol C Tables 4.2.6.8 and 6.1.1.4'
Bi Bi -4.1077 10.2566 'International Tables Vol C Tables 4.2.6.8 and 6.1.1.4'
Mo Mo -1.6832 0.6857 'International Tables Vol C Tables 4.2.6.8 and 6.1.1.4'
O O 0.0106 0.0060 'International Tables Vol C Tables 4.2.6.8 and 6.1.1.4'

loop_
_exptl_crystal_face_index_h
_exptl_crystal_face_index_k
_exptl_crystal_face_index_l
_exptl_crystal_face_perp_dist
0 1 -1 0.0250
0 -1 1 0.0450
1 -1 -1 0.1600
-1 1 1 0.1700
-1 -6 -5 0.0120
1 6 5 0.0360

loop_
_geom_angle_atom_site_label_1
_geom_angle_atom_site_label_2
_geom_angle_atom_site_label_3
_geom_angle
_geom_angle_site_symmetry_1
_geom_angle_site_symmetry_3
C5 C1 C2 106.8(11) . .
C5 C1 Mo1 73.0(7) . .
C2 C1 Mo1 72.1(7) . .
C5 C1 H1A 126.6 . .
C2 C1 H1A 126.6 . .
Mo1 C1 H1A 120.2 . .
C1 C2 C3 107.4(11) . .
C1 C2 Mo1 71.0(7) . .
C3 C2 Mo1 75.5(7) . .
C1 C2 H2A 126.3 . .
C3 C2 H2A 126.3 . .
Mo1 C2 H2A 119.1 . .
C4 C3 C2 109.0(11) . .
C4 C3 Mo1 72.2(7) . .
C2 C3 Mo1 68.5(7) . .
C4 C3 H3A 125.5 . .
C2 C3 H3A 125.5 . .
Mo1 C3 H3A 125.4 . .
C3 C4 C5 108.0(10) . .
C3 C4 Mo1 73.5(7) . .
C5 C4 Mo1 70.0(6) . .
C3 C4 H4A 126.0 . .
C5 C4 H4A 126.0 . .
Mo1 C4 H4A 122.1 . .
C4 C5 C1 108.7(11) . .
C4 C5 Mo1 74.3(7) . .
C1 C5 Mo1 70.4(7) . .
C4 C5 H5A 125.7 . .
C1 C5 H5A 125.7 . .
Mo1 C5 H5A 121.3 . .
C10 C6 C7 108.7(11) . .
C10 C6 Mo1 74.5(7) . .
C7 C6 Mo1 72.8(6) . .
C10 C6 H6A 125.7 . .
C7 C6 H6A 125.7 . .
Mo1 C6 H6A 118.9 . .
C8 C7 C6 106.8(11) . .
C8 C7 Mo1 72.0(6) . .
C6 C7 Mo1 70.8(6) . .
C8 C7 H7A 126.6 . .
C6 C7 H7A 126.6 . .
Mo1 C7 H7A 122.3 . .
C7 C8 C9 108.0(11) . .
C7 C8 Mo1 72.1(6) . .
C9 C8 Mo1 73.6(6) . .
C7 C8 H8A 126.0 . .
C9 C8 H8A 126.0 . .
Mo1 C8 H8A 120.2 . .
C10 C9 C8 108.6(11) . .
C10 C9 Mo1 72.6(6) . .
C8 C9 Mo1 70.6(6) . .
C10 C9 H9A 125.7 . .
C8 C9 H9A 125.7 . .
Mo1 C9 H9A 122.7 . .
C9 C10 C6 107.8(11) . .
C9 C10 Mo1 72.6(7) . .
C6 C10 Mo1 69.7(6) . .
C9 C10 H10A 126.1 . .
C6 C10 H10A 126.1 . .
Mo1 C10 H10A 123.2 . .
C15 C11 C12 108.2(11) . .
C15 C11 Mo2 70.6(7) . .
C12 C11 Mo2 71.9(7) . .
C15 C11 H11A 125.9 . .
C12 C11 H11A 125.9 . .
Mo2 C11 H11A 123.3 . .
C13 C12 C11 108.6(11) . .
C13 C12 Mo2 70.6(7) . .
C11 C12 Mo2 72.6(7) . .
C13 C12 H12A 125.7 . .
C11 C12 H12A 125.7 . .
Mo2 C12 H12A 122.8 . .
C12 C13 C14 106.5(11) . .
C12 C13 Mo2 74.1(7) . .
C14 C13 Mo2 71.0(7) . .
C12 C13 H13A 126.8 . .
C14 C13 H13A 126.8 . .
Mo2 C13 H13A 120.1 . .
C15 C14 C13 109.9(11) . .
C15 C14 Mo2 73.2(7) . .
C13 C14 Mo2 72.7(6) . .
C15 C14 H14A 125.0 . .
C13 C14 H14A 125.0 . .
Mo2 C14 H14A 120.7 . .
C14 C15 C11 106.7(11) . .
C14 C15 Mo2 70.8(7) . .
C11 C15 Mo2 74.1(7) . .
C14 C15 H15A 126.6 . .
C11 C15 H15A 126.6 . .
Mo2 C15 H15A 120.3 . .
C17 C16 C20 109.3(11) . .
C17 C16 Mo2 72.5(7) . .
C20 C16 Mo2 72.6(7) . .
C17 C16 H16A 125.3 . .
C20 C16 H16A 125.3 . .
Mo2 C16 H16A 121.3 . .
C16 C17 C18 107.4(11) . .
C16 C17 Mo2 71.9(7) . .
C18 C17 Mo2 71.3(7) . .
C16 C17 H17A 126.3 . .
C18 C17 H17A 126.3 . .
Mo2 C17 H17A 122.1 . .
C17 C18 C19 107.8(10) . .
C17 C18 Mo2 72.2(7) . .
C19 C18 Mo2 72.6(6) . .
C17 C18 H18A 126.1 . .
C19 C18 H18A 126.1 . .
Mo2 C18 H18A 120.8 . .
C20 C19 C18 106.9(11) . .
C20 C19 Mo2 71.7(7) . .
C18 C19 Mo2 70.8(6) . .
C20 C19 H19A 126.6 . .
C18 C19 H19A 126.6 . .
Mo2 C19 H19A 122.6 . .
C16 C20 C19 108.6(11) . .
C16 C20 Mo2 71.8(7) . .
C19 C20 Mo2 72.5(6) . .
C16 C20 H20A 125.7 . .
C19 C20 H20A 125.7 . .
Mo2 C20 H20A 121.7 . .
O1 C21 C23 118.2(17) . .
O1 C21 C22 113.2(13) . .
C23 C21 C22 117.7(15) . .
O1 C21 H21 100.1 . .
C23 C21 H21 103.1 . .
C22 C21 H21 100.0 . .
C21 C22 H22A 109.9 . .
C21 C22 H22B 110.9 . .
H22A C22 H22B 109.5 . .
C21 C22 H22C 107.6 . .
H22A C22 H22C 109.5 . .
H22B C22 H22C 109.5 . .
C24 C23 C21 146(3) . .
C24 C23 H23 107.0 . .
C21 C23 H23 106.9 . .
C23 C24 H24A 127.1 . .
C23 C24 H24B 112.9 . .
H24A C24 H24B 120.0 . .
C26 C25 C30 120.0 . .
C26 C25 C31 120.1(10) . .
C30 C25 C31 119.9(10) . .
C25 C26 C27 120.0 . .
C25 C26 H26 120.0 . .
C27 C26 H26 120.0 . .
C26 C27 C28 120.0 . .
C26 C27 H27 120.0 . .
C28 C27 H27 120.0 . .
C29 C28 C27 120.0 . .
C29 C28 H28 120.0 . .
C27 C28 H28 120.0 . .
C30 C29 C28 120.0 . .
C30 C29 H29 120.0 . .
C28 C29 H29 120.0 . .
C29 C30 C25 120.0 . .
C29 C30 H30 120.0 . .
C25 C30 H30 120.0 . .
C25 C31 H31A 109.4 . .
C25 C31 H31B 110.3 . .
H31A C31 H31B 109.5 . .
C25 C31 H31C 108.7 . .
H31A C31 H31C 109.5 . .
H31B C31 H31C 109.5 . .
Mo2 Bi1 Mo1 105.50(3) . .
Mo2 Bi1 Bi1 106.28(2) . 2_666
Mo1 Bi1 Bi1 107.24(3) . 2_666
Mo2 Bi1 Bi2 53.827(19) . .
Mo1 Bi1 Bi2 54.051(19) . .
Bi1 Bi1 Bi2 131.92(2) 2_666 .
O1 Bi2 Mo2 104.9(2) . .
O1 Bi2 Mo1 103.6(2) . .
Mo2 Bi2 Mo1 108.71(3) . .
O1 Bi2 Bi1 129.3(2) . .
Mo2 Bi2 Bi1 55.610(19) . .
Mo1 Bi2 Bi1 55.63(2) . .
C1 Mo1 C2 36.8(5) . .
C1 Mo1 C6 140.8(4) . .
C2 Mo1 C6 149.6(4) . .
C1 Mo1 C5 36.6(5) . .
C2 Mo1 C5 60.4(5) . .
C6 Mo1 C5 141.7(5) . .
C1 Mo1 C8 81.2(5) . .
C2 Mo1 C8 108.5(5) . .
C6 Mo1 C8 60.0(4) . .
C5 Mo1 C8 93.1(4) . .
C1 Mo1 C7 111.6(5) . .
C2 Mo1 C7 144.1(5) . .
C6 Mo1 C7 36.4(5) . .
C5 Mo1 C7 105.9(5) . .
C8 Mo1 C7 36.0(5) . .
C1 Mo1 C10 119.6(5) . .
C2 Mo1 C10 113.9(4) . .
C6 Mo1 C10 35.8(4) . .
C5 Mo1 C10 149.8(4) . .
C8 Mo1 C10 59.3(4) . .
C7 Mo1 C10 59.8(4) . .
C1 Mo1 C9 86.6(5) . .
C2 Mo1 C9 94.6(4) . .
C6 Mo1 C9 59.1(4) . .
C5 Mo1 C9 115.3(4) . .
C8 Mo1 C9 35.8(5) . .
C7 Mo1 C9 59.5(4) . .
C10 Mo1 C9 34.8(4) . .
C1 Mo1 C4 60.4(4) . .
C2 Mo1 C4 59.7(4) . .
C6 Mo1 C4 150.4(4) . .
C5 Mo1 C4 35.7(4) . .
C8 Mo1 C4 128.3(4) . .
C7 Mo1 C4 129.7(4) . .
C10 Mo1 C4 170.4(4) . .
C9 Mo1 C4 146.9(4) . .
C1 Mo1 C3 59.9(5) . .
C2 Mo1 C3 36.0(4) . .
C6 Mo1 C3 157.5(4) . .
C5 Mo1 C3 58.5(4) . .
C8 Mo1 C3 141.0(5) . .
C7 Mo1 C3 163.5(4) . .
C10 Mo1 C3 136.3(4) . .
C9 Mo1 C3 129.5(4) . .
C4 Mo1 C3 34.3(4) . .
C1 Mo1 Bi2 133.6(4) . .
C2 Mo1 Bi2 133.9(3) . .
C6 Mo1 Bi2 72.8(3) . .
C5 Mo1 Bi2 97.0(3) . .
C8 Mo1 Bi2 112.6(3) . .
C7 Mo1 Bi2 77.6(3) . .
C10 Mo1 Bi2 104.6(3) . .
C9 Mo1 Bi2 131.2(3) . .
C4 Mo1 Bi2 78.5(3) . .
C3 Mo1 Bi2 98.1(3) . .
C1 Mo1 Bi1 132.2(4) . .
C2 Mo1 Bi1 95.5(4) . .
C6 Mo1 Bi1 79.2(3) . .
C5 Mo1 Bi1 133.1(3) . .
C8 Mo1 Bi1 133.7(3) . .
C7 Mo1 Bi1 114.3(3) . .
C10 Mo1 Bi1 75.0(3) . .
C9 Mo1 Bi1 105.5(3) . .
C4 Mo1 Bi1 97.9(3) . .
C3 Mo1 Bi1 78.3(3) . .
Bi2 Mo1 Bi1 70.32(2) . .
C14 Mo2 C13 36.3(5) . .
C14 Mo2 C15 36.0(5) . .
C13 Mo2 C15 60.6(4) . .
C14 Mo2 C18 143.9(4) . .
C13 Mo2 C18 150.9(4) . .
C15 Mo2 C18 141.8(4) . .
C14 Mo2 C16 86.8(5) . .
C13 Mo2 C16 118.4(5) . .
C15 Mo2 C16 87.7(4) . .
C18 Mo2 C16 59.9(4) . .
C14 Mo2 C12 58.9(5) . .
C13 Mo2 C12 35.4(5) . .
C15 Mo2 C12 59.5(4) . .
C18 Mo2 C12 155.6(4) . .
C16 Mo2 C12 144.5(4) . .
C14 Mo2 C17 119.3(5) . .
C13 Mo2 C17 153.8(5) . .
C15 Mo2 C17 105.4(4) . .
C18 Mo2 C17 36.4(4) . .
C16 Mo2 C17 35.6(4) . .
C12 Mo2 C17 158.3(4) . .
C14 Mo2 C20 84.9(4) . .
C13 Mo2 C20 100.8(5) . .
C15 Mo2 C20 105.8(5) . .
C18 Mo2 C20 60.1(4) . .
C16 Mo2 C20 35.6(4) . .
C12 Mo2 C20 136.1(5) . .
C17 Mo2 C20 59.8(4) . .
C14 Mo2 C11 58.8(4) . .
C13 Mo2 C11 59.5(4) . .
C15 Mo2 C11 35.4(4) . .
C18 Mo2 C11 149.1(4) . .
C16 Mo2 C11 120.2(5) . .
C12 Mo2 C11 35.5(4) . .
C17 Mo2 C11 123.2(5) . .
C20 Mo2 C11 140.6(4) . .
C14 Mo2 C19 116.0(4) . .
C13 Mo2 C19 115.1(4) . .
C15 Mo2 C19 141.6(4) . .
C18 Mo2 C19 36.6(4) . .
C16 Mo2 C19 59.8(4) . .
C12 Mo2 C19 141.1(4) . .
C17 Mo2 C19 60.5(4) . .
C20 Mo2 C19 35.8(4) . .
C11 Mo2 C19 174.3(4) . .
C14 Mo2 Bi2 135.6(3) . .
C13 Mo2 Bi2 125.2(4) . .
C15 Mo2 Bi2 102.4(4) . .
C18 Mo2 Bi2 74.9(3) . .
C16 Mo2 Bi2 111.7(3) . .
C12 Mo2 Bi2 90.0(3) . .
C17 Mo2 Bi2 77.7(3) . .
C20 Mo2 Bi2 133.6(3) . .
C11 Mo2 Bi2 77.4(3) . .
C19 Mo2 Bi2 108.1(3) . .
C14 Mo2 Bi1 124.4(4) . .
C13 Mo2 Bi1 88.3(3) . .
C15 Mo2 Bi1 137.2(3) . .
C18 Mo2 Bi1 78.9(3) . .
C16 Mo2 Bi1 134.7(3) . .
C12 Mo2 Bi1 78.1(3) . .
C17 Mo2 Bi1 113.6(3) . .
C20 Mo2 Bi1 108.5(3) . .
C11 Mo2 Bi1 104.7(3) . .
C19 Mo2 Bi1 76.2(3) . .
Bi2 Mo2 Bi1 70.56(2) . .
C21 O1 Bi2 114.0(9) . .

loop_
_geom_bond_atom_site_label_1
_geom_bond_atom_site_label_2
_geom_bond_distance
_geom_bond_site_symmetry_2
C1 C5 1.420(18) .
C1 C2 1.42(2) .
C1 Mo1 2.241(12) .
C1 H1A 0.9500 .
C2 C3 1.424(17) .
C2 Mo1 2.255(12) .
C2 H2A 0.9500 .
C3 C4 1.379(17) .
C3 Mo1 2.346(12) .
C3 H3A 0.9500 .
C4 C5 1.411(15) .
C4 Mo1 2.330(11) .
C4 H4A 0.9500 .
C5 Mo1 2.274(11) .
C5 H5A 0.9500 .
C6 C10 1.411(16) .
C6 C7 1.421(18) .
C6 Mo1 2.264(11) .
C6 H6A 0.9500 .
C7 C8 1.413(18) .
C7 Mo1 2.290(11) .
C7 H7A 0.9500 .
C8 C9 1.420(18) .
C8 Mo1 2.288(11) .
C8 H8A 0.9500 .
C9 C10 1.390(17) .
C9 Mo1 2.326(10) .
C9 H9A 0.9500 .
C10 Mo1 2.325(11) .
C10 H10A 0.9500 .
C11 C15 1.390(14) .
C11 C12 1.404(18) .
C11 Mo2 2.310(12) .
C11 H11A 0.9500 .
C12 C13 1.386(19) .
C12 Mo2 2.301(12) .
C12 H12A 0.9500 .
C13 C14 1.398(19) .
C13 Mo2 2.256(11) .
C13 H13A 0.9500 .
C14 C15 1.389(19) .
C14 Mo2 2.235(11) .
C14 H14A 0.9500 .
C15 Mo2 2.265(11) .
C15 H15A 0.9500 .
C16 C17 1.406(17) .
C16 C20 1.407(17) .
C16 Mo2 2.295(11) .
C16 H16A 0.9500 .
C17 C18 1.435(17) .
C17 Mo2 2.302(12) .
C17 H17A 0.9500 .
C18 C19 1.444(16) .
C18 Mo2 2.290(11) .
C18 H18A 0.9500 .
C19 C20 1.420(16) .
C19 Mo2 2.314(11) .
C19 H19A 0.9500 .
C20 Mo2 2.305(12) .
C20 H20A 0.9500 .
C21 O1 1.361(19) .
C21 C23 1.442(16) .
C21 C22 1.51(2) .
C21 H21 1.0000 .
C22 H22A 0.9800 .
C22 H22B 0.9800 .
C22 H22C 0.9800 .
C23 C24 1.253(16) .
C23 H23 0.9500 .
C24 H24A 0.9500 .
C24 H24B 0.9500 .
C25 C26 1.3900 .
C25 C30 1.3900 .
C25 C31 1.502(12) .
C26 C27 1.3900 .
C26 H26 0.9500 .
C27 C28 1.3900 .
C27 H27 0.9500 .
C28 C29 1.3900 .
C28 H28 0.9500 .
C29 C30 1.3900 .
C29 H29 0.9500 .
C30 H30 0.9500 .
C31 H31A 0.9800 .
C31 H31B 0.9800 .
C31 H31C 0.9800 .
Bi1 Mo2 2.9899(9) .
Bi1 Mo1 2.9952(10) .
Bi1 Bi1 3.0647(8) 2_666
Bi1 Bi2 3.4167(6) .
Bi2 O1 2.213(8) .
Bi2 Mo2 2.9248(9) .
Bi2 Mo1 2.9376(10) .

loop_
_geom_torsion_atom_site_label_1
_geom_torsion_atom_site_label_2
_geom_torsion_atom_site_label_3
_geom_torsion_atom_site_label_4
_geom_torsion
_geom_torsion_site_symmetry_1
C5 C1 C2 C3 2.1(14) .
Mo1 C1 C2 C3 67.3(9) .
C5 C1 C2 Mo1 -65.2(9) .
C1 C2 C3 C4 -3.3(14) .
Mo1 C2 C3 C4 61.1(9) .
C1 C2 C3 Mo1 -64.3(9) .
C2 C3 C4 C5 3.1(14) .
Mo1 C3 C4 C5 61.9(8) .
C2 C3 C4 Mo1 -58.8(9) .
C3 C4 C5 C1 -1.7(14) .
Mo1 C4 C5 C1 62.4(8) .
C3 C4 C5 Mo1 -64.2(8) .
C2 C1 C5 C4 -0.3(14) .
Mo1 C1 C5 C4 -64.9(9) .
C2 C1 C5 Mo1 64.7(9) .
C10 C6 C7 C8 3.0(12) .
Mo1 C6 C7 C8 -63.4(8) .
C10 C6 C7 Mo1 66.4(7) .
C6 C7 C8 C9 -2.6(12) .
Mo1 C7 C8 C9 -65.3(8) .
C6 C7 C8 Mo1 62.7(7) .
C7 C8 C9 C10 1.3(13) .
Mo1 C8 C9 C10 -63.0(8) .
C7 C8 C9 Mo1 64.3(8) .
C8 C9 C10 C6 0.6(12) .
Mo1 C9 C10 C6 -61.2(7) .
C8 C9 C10 Mo1 61.8(8) .
C7 C6 C10 C9 -2.2(12) .
Mo1 C6 C10 C9 63.1(8) .
C7 C6 C10 Mo1 -65.3(7) .
C15 C11 C12 C13 0.2(13) .
Mo2 C11 C12 C13 61.7(8) .
C15 C11 C12 Mo2 -61.6(8) .
C11 C12 C13 C14 1.0(13) .
Mo2 C12 C13 C14 64.1(8) .
C11 C12 C13 Mo2 -63.1(8) .
C12 C13 C14 C15 -1.9(13) .
Mo2 C13 C14 C15 64.3(9) .
C12 C13 C14 Mo2 -66.1(8) .
C13 C14 C15 C11 2.0(13) .
Mo2 C14 C15 C11 65.9(8) .
C13 C14 C15 Mo2 -63.9(8) .
C12 C11 C15 C14 -1.3(13) .
Mo2 C11 C15 C14 -63.8(8) .
C12 C11 C15 Mo2 62.4(8) .
C20 C16 C17 C18 0.7(14) .
Mo2 C16 C17 C18 -63.0(8) .
C20 C16 C17 Mo2 63.7(9) .
C16 C17 C18 C19 -1.1(13) .
Mo2 C17 C18 C19 -64.4(8) .
C16 C17 C18 Mo2 63.3(8) .
C17 C18 C19 C20 1.0(13) .
Mo2 C18 C19 C20 -63.1(8) .
C17 C18 C19 Mo2 64.1(8) .
C17 C16 C20 C19 -0.1(14) .
Mo2 C16 C20 C19 63.5(8) .
C17 C16 C20 Mo2 -63.6(9) .
C18 C19 C20 C16 -0.6(13) .
Mo2 C19 C20 C16 -63.1(8) .
C18 C19 C20 Mo2 62.5(8) .
O1 C21 C23 C24 118(3) .
C22 C21 C23 C24 -100(3) .
C30 C25 C26 C27 0.0 .
C31 C25 C26 C27 -178(3) .
C25 C26 C27 C28 0.0 .
C26 C27 C28 C29 0.0 .
C27 C28 C29 C30 0.0 .
C28 C29 C30 C25 0.0 .
C26 C25 C30 C29 0.0 .
C31 C25 C30 C29 178(3) .
Mo2 Bi1 Bi2 O1 -80.9(3) .
Mo1 Bi1 Bi2 O1 79.0(3) .
Bi1 Bi1 Bi2 O1 -1.9(3) 2_666
Mo1 Bi1 Bi2 Mo2 159.90(3) .
Bi1 Bi1 Bi2 Mo2 79.05(3) 2_666
Mo2 Bi1 Bi2 Mo1 -159.90(3) .
Bi1 Bi1 Bi2 Mo1 -80.84(3) 2_666
C5 C1 Mo1 C2 114.6(11) .
C5 C1 Mo1 C6 -115.6(9) .
C2 C1 Mo1 C6 129.8(8) .
C2 C1 Mo1 C5 -114.6(11) .
C5 C1 Mo1 C8 -107.4(8) .
C2 C1 Mo1 C8 138.0(8) .
C5 C1 Mo1 C7 -87.8(8) .
C2 C1 Mo1 C7 157.6(7) .
C5 C1 Mo1 C10 -154.3(7) .
C2 C1 Mo1 C10 91.0(8) .
C5 C1 Mo1 C9 -143.0(8) .
C2 C1 Mo1 C9 102.4(8) .
C5 C1 Mo1 C4 36.7(7) .
C2 C1 Mo1 C4 -77.9(8) .
C5 C1 Mo1 C3 76.5(8) .
C2 C1 Mo1 C3 -38.1(7) .
C5 C1 Mo1 Bi2 5.6(10) .
C2 C1 Mo1 Bi2 -109.1(8) .
C5 C1 Mo1 Bi1 109.1(7) .
C2 C1 Mo1 Bi1 -5.5(10) .
C3 C2 Mo1 C1 -114.6(11) .
C1 C2 Mo1 C6 -106.1(11) .
C3 C2 Mo1 C6 139.4(9) .
C1 C2 Mo1 C5 38.6(7) .
C3 C2 Mo1 C5 -76.0(8) .
C1 C2 Mo1 C8 -44.2(9) .
C3 C2 Mo1 C8 -158.8(7) .
C1 C2 Mo1 C7 -37.1(11) .
C3 C2 Mo1 C7 -151.7(8) .
C1 C2 Mo1 C10 -108.0(8) .
C3 C2 Mo1 C10 137.4(7) .
C1 C2 Mo1 C9 -78.0(8) .
C3 C2 Mo1 C9 167.4(8) .
C1 C2 Mo1 C4 80.0(8) .
C3 C2 Mo1 C4 -34.6(7) .
C1 C2 Mo1 C3 114.6(11) .
C1 C2 Mo1 Bi2 108.1(8) .
C3 C2 Mo1 Bi2 -6.5(10) .
C1 C2 Mo1 Bi1 175.9(7) .
C3 C2 Mo1 Bi1 61.3(7) .
C10 C6 Mo1 C1 -68.6(11) .
C7 C6 Mo1 C1 47.1(11) .
C10 C6 Mo1 C2 -3.1(13) .
C7 C6 Mo1 C2 112.6(11) .
C10 C6 Mo1 C5 -128.9(8) .
C7 C6 Mo1 C5 -13.2(10) .
C10 C6 Mo1 C8 -78.1(8) .
C7 C6 Mo1 C8 37.7(7) .
C10 C6 Mo1 C7 -115.7(10) .
C7 C6 Mo1 C10 115.7(10) .
C10 C6 Mo1 C9 -36.3(7) .
C7 C6 Mo1 C9 79.5(7) .
C10 C6 Mo1 C4 166.3(8) .
C7 C6 Mo1 C4 -78.0(10) .
C10 C6 Mo1 C3 83.2(13) .
C7 C6 Mo1 C3 -161.1(11) .
C10 C6 Mo1 Bi2 151.8(7) .
C7 C6 Mo1 Bi2 -92.4(6) .
C10 C6 Mo1 Bi1 79.3(7) .
C7 C6 Mo1 Bi1 -165.0(7) .
C4 C5 Mo1 C1 117.0(11) .
C4 C5 Mo1 C2 78.2(8) .
C1 C5 Mo1 C2 -38.8(8) .
C4 C5 Mo1 C6 -130.0(8) .
C1 C5 Mo1 C6 113.1(9) .
C4 C5 Mo1 C8 -172.2(8) .
C1 C5 Mo1 C8 70.8(8) .
C4 C5 Mo1 C7 -138.1(7) .
C1 C5 Mo1 C7 105.0(8) .
C4 C5 Mo1 C10 165.3(8) .
C1 C5 Mo1 C10 48.4(12) .
C4 C5 Mo1 C9 158.6(7) .
C1 C5 Mo1 C9 41.6(9) .
C1 C5 Mo1 C4 -117.0(11) .
C4 C5 Mo1 C3 36.2(7) .
C1 C5 Mo1 C3 -80.8(8) .
C4 C5 Mo1 Bi2 -59.0(7) .
C1 C5 Mo1 Bi2 -175.9(7) .
C4 C5 Mo1 Bi1 10.6(9) .
C1 C5 Mo1 Bi1 -106.4(7) .
C7 C8 Mo1 C1 147.9(8) .
C9 C8 Mo1 C1 -96.3(8) .
C7 C8 Mo1 C2 172.9(7) .
C9 C8 Mo1 C2 -71.3(8) .
C7 C8 Mo1 C6 -38.1(7) .
C9 C8 Mo1 C6 77.7(8) .
C7 C8 Mo1 C5 113.1(8) .
C9 C8 Mo1 C5 -131.1(8) .
C9 C8 Mo1 C7 115.8(11) .
C7 C8 Mo1 C10 -79.8(8) .
C9 C8 Mo1 C10 36.0(7) .
C7 C8 Mo1 C9 -115.8(11) .
C7 C8 Mo1 C4 107.3(8) .
C9 C8 Mo1 C4 -136.9(7) .
C7 C8 Mo1 C3 153.2(8) .
C9 C8 Mo1 C3 -91.1(9) .
C7 C8 Mo1 Bi2 14.2(8) .
C9 C8 Mo1 Bi2 130.0(7) .
C7 C8 Mo1 Bi1 -69.7(9) .
C9 C8 Mo1 Bi1 46.1(9) .
C8 C7 Mo1 C1 -34.4(9) .
C6 C7 Mo1 C1 -150.1(7) .
C8 C7 Mo1 C2 -11.5(12) .
C6 C7 Mo1 C2 -127.2(8) .
C8 C7 Mo1 C6 115.7(10) .
C8 C7 Mo1 C5 -72.7(8) .
C6 C7 Mo1 C5 171.6(6) .
C6 C7 Mo1 C8 -115.7(10) .
C8 C7 Mo1 C10 78.2(8) .
C6 C7 Mo1 C10 -37.5(6) .
C8 C7 Mo1 C9 37.7(7) .
C6 C7 Mo1 C9 -78.0(7) .
C8 C7 Mo1 C4 -103.2(8) .
C6 C7 Mo1 C4 141.1(7) .
C8 C7 Mo1 C3 -90.2(16) .
C6 C7 Mo1 C3 154.1(14) .
C8 C7 Mo1 Bi2 -166.6(8) .
C6 C7 Mo1 Bi2 77.7(6) .
C8 C7 Mo1 Bi1 132.0(7) .
C6 C7 Mo1 Bi1 16.2(7) .
C9 C10 Mo1 C1 20.1(9) .
C6 C10 Mo1 C1 137.3(7) .
C9 C10 Mo1 C2 61.1(9) .
C6 C10 Mo1 C2 178.3(7) .
C9 C10 Mo1 C6 -117.2(11) .
C9 C10 Mo1 C5 -10.7(12) .
C6 C10 Mo1 C5 106.5(10) .
C9 C10 Mo1 C8 -37.1(7) .
C6 C10 Mo1 C8 80.1(8) .
C9 C10 Mo1 C7 -79.0(8) .
C6 C10 Mo1 C7 38.2(7) .
C6 C10 Mo1 C9 117.2(11) .
C9 C10 Mo1 C3 96.2(9) .
C6 C10 Mo1 C3 -146.6(7) .
C9 C10 Mo1 Bi2 -145.0(7) .
C6 C10 Mo1 Bi2 -27.8(7) .
C9 C10 Mo1 Bi1 150.5(7) .
C6 C10 Mo1 Bi1 -92.3(7) .
C10 C9 Mo1 C1 -162.5(8) .
C8 C9 Mo1 C1 79.8(8) .
C10 C9 Mo1 C2 -126.6(8) .
C8 C9 Mo1 C2 115.7(8) .
C10 C9 Mo1 C6 37.3(7) .
C8 C9 Mo1 C6 -80.4(8) .
C10 C9 Mo1 C5 174.1(7) .
C8 C9 Mo1 C5 56.3(8) .
C10 C9 Mo1 C8 117.7(11) .
C10 C9 Mo1 C7 79.9(8) .
C8 C9 Mo1 C7 -37.8(7) .
C8 C9 Mo1 C10 -117.7(11) .
C10 C9 Mo1 C4 -163.0(8) .
C8 C9 Mo1 C4 79.3(10) .
C10 C9 Mo1 C3 -117.0(8) .
C8 C9 Mo1 C3 125.3(8) .
C10 C9 Mo1 Bi2 47.6(8) .
C8 C9 Mo1 Bi2 -70.1(8) .
C10 C9 Mo1 Bi1 -29.6(7) .
C8 C9 Mo1 Bi1 -147.3(7) .
C3 C4 Mo1 C1 79.0(8) .
C5 C4 Mo1 C1 -37.7(8) .
C3 C4 Mo1 C2 36.3(7) .
C5 C4 Mo1 C2 -80.5(8) .
C3 C4 Mo1 C6 -137.5(9) .
C5 C4 Mo1 C6 105.7(10) .
C3 C4 Mo1 C5 116.7(10) .
C3 C4 Mo1 C8 126.7(8) .
C5 C4 Mo1 C8 9.9(10) .
C3 C4 Mo1 C7 173.5(7) .
C5 C4 Mo1 C7 56.7(9) .
C3 C4 Mo1 C9 79.5(10) .
C5 C4 Mo1 C9 -37.2(11) .
C5 C4 Mo1 C3 -116.7(10) .
C3 C4 Mo1 Bi2 -123.5(7) .
C5 C4 Mo1 Bi2 119.8(7) .
C3 C4 Mo1 Bi1 -55.5(7) .
C5 C4 Mo1 Bi1 -172.2(7) .
C4 C3 Mo1 C1 -80.6(8) .
C2 C3 Mo1 C1 39.0(8) .
C4 C3 Mo1 C2 -119.6(11) .
C4 C3 Mo1 C6 119.6(11) .
C2 C3 Mo1 C6 -120.8(12) .
C4 C3 Mo1 C5 -37.7(7) .
C2 C3 Mo1 C5 81.9(8) .
C4 C3 Mo1 C8 -86.6(10) .
C2 C3 Mo1 C8 33.0(11) .
C4 C3 Mo1 C7 -17.8(19) .
C2 C3 Mo1 C7 101.8(17) .
C4 C3 Mo1 C10 176.7(7) .
C2 C3 Mo1 C10 -63.6(10) .
C4 C3 Mo1 C9 -135.9(7) .
C2 C3 Mo1 C9 -16.3(10) .
C2 C3 Mo1 C4 119.6(11) .
C4 C3 Mo1 Bi2 55.7(7) .
C2 C3 Mo1 Bi2 175.3(7) .
C4 C3 Mo1 Bi1 123.5(7) .
C2 C3 Mo1 Bi1 -116.9(8) .
O1 Bi2 Mo1 C1 1.5(5) .
Mo2 Bi2 Mo1 C1 112.7(5) .
Bi1 Bi2 Mo1 C1 130.1(5) .
O1 Bi2 Mo1 C2 -50.3(6) .
Mo2 Bi2 Mo1 C2 60.8(5) .
Bi1 Bi2 Mo1 C2 78.3(5) .
O1 Bi2 Mo1 C6 147.0(4) .
Mo2 Bi2 Mo1 C6 -101.9(3) .
Bi1 Bi2 Mo1 C6 -84.4(3) .
O1 Bi2 Mo1 C5 4.9(4) .
Mo2 Bi2 Mo1 C5 116.0(3) .
Bi1 Bi2 Mo1 C5 133.4(3) .
O1 Bi2 Mo1 C8 101.2(4) .
Mo2 Bi2 Mo1 C8 -147.7(4) .
Bi1 Bi2 Mo1 C8 -130.3(4) .
O1 Bi2 Mo1 C7 109.6(4) .
Mo2 Bi2 Mo1 C7 -139.2(3) .
Bi1 Bi2 Mo1 C7 -121.8(3) .
O1 Bi2 Mo1 C10 163.6(4) .
Mo2 Bi2 Mo1 C10 -85.3(3) .
Bi1 Bi2 Mo1 C10 -67.9(3) .
O1 Bi2 Mo1 C9 137.8(5) .
Mo2 Bi2 Mo1 C9 -111.1(4) .
Bi1 Bi2 Mo1 C9 -93.7(4) .
O1 Bi2 Mo1 C4 -25.8(4) .
Mo2 Bi2 Mo1 C4 85.4(3) .
Bi1 Bi2 Mo1 C4 102.8(3) .
O1 Bi2 Mo1 C3 -54.2(4) .
Mo2 Bi2 Mo1 C3 57.0(3) .
Bi1 Bi2 Mo1 C3 74.4(3) .
O1 Bi2 Mo1 Bi1 -128.6(2) .
Mo2 Bi2 Mo1 Bi1 -17.43(3) .
Mo2 Bi1 Mo1 C1 -114.8(5) .
Bi1 Bi1 Mo1 C1 -1.8(5) 2_666
Bi2 Bi1 Mo1 C1 -131.6(5) .
Mo2 Bi1 Mo1 C2 -118.1(3) .
Bi1 Bi1 Mo1 C2 -5.1(3) 2_666
Bi2 Bi1 Mo1 C2 -134.9(3) .
Mo2 Bi1 Mo1 C6 92.1(3) .
Bi1 Bi1 Mo1 C6 -154.9(3) 2_666
Bi2 Bi1 Mo1 C6 75.4(3) .
Mo2 Bi1 Mo1 C5 -64.2(4) .
Bi1 Bi1 Mo1 C5 48.8(4) 2_666
Bi2 Bi1 Mo1 C5 -81.0(4) .
Mo2 Bi1 Mo1 C8 119.6(5) .
Bi1 Bi1 Mo1 C8 -127.4(5) 2_666
Bi2 Bi1 Mo1 C8 102.9(5) .
Mo2 Bi1 Mo1 C7 82.4(3) .
Bi1 Bi1 Mo1 C7 -164.6(3) 2_666
Bi2 Bi1 Mo1 C7 65.7(3) .
Mo2 Bi1 Mo1 C10 128.6(3) .
Bi1 Bi1 Mo1 C10 -118.4(3) 2_666
Bi2 Bi1 Mo1 C10 111.9(3) .
Mo2 Bi1 Mo1 C9 145.5(3) .
Bi1 Bi1 Mo1 C9 -101.5(3) 2_666
Bi2 Bi1 Mo1 C9 128.8(3) .
Mo2 Bi1 Mo1 C4 -58.0(3) .
Bi1 Bi1 Mo1 C4 55.0(3) 2_666
Bi2 Bi1 Mo1 C4 -74.8(3) .
Mo2 Bi1 Mo1 C3 -86.4(3) .
Bi1 Bi1 Mo1 C3 26.6(3) 2_666
Bi2 Bi1 Mo1 C3 -103.1(3) .
Mo2 Bi1 Mo1 Bi2 16.73(3) .
Bi1 Bi1 Mo1 Bi2 129.72(2) 2_666
C15 C14 Mo2 C13 -117.8(11) .
C13 C14 Mo2 C15 117.8(11) .
C15 C14 Mo2 C18 112.5(9) .
C13 C14 Mo2 C18 -129.7(9) .
C15 C14 Mo2 C16 90.5(8) .
C13 C14 Mo2 C16 -151.7(8) .
C15 C14 Mo2 C12 -79.7(8) .
C13 C14 Mo2 C12 38.1(7) .
C15 C14 Mo2 C17 75.2(8) .
C13 C14 Mo2 C17 -167.0(7) .
C15 C14 Mo2 C20 126.2(8) .
C13 C14 Mo2 C20 -116.0(8) .
C15 C14 Mo2 C11 -38.0(7) .
C13 C14 Mo2 C11 79.8(8) .
C15 C14 Mo2 C19 144.5(7) .
C13 C14 Mo2 C19 -97.7(8) .
C15 C14 Mo2 Bi2 -27.8(10) .
C13 C14 Mo2 Bi2 90.0(9) .
C15 C14 Mo2 Bi1 -124.8(7) .
C13 C14 Mo2 Bi1 -7.0(9) .
C12 C13 Mo2 C14 114.2(10) .
C12 C13 Mo2 C15 77.6(8) .
C14 C13 Mo2 C15 -36.6(7) .
C12 C13 Mo2 C18 -134.8(9) .
C14 C13 Mo2 C18 110.9(10) .
C12 C13 Mo2 C16 146.8(7) .
C14 C13 Mo2 C16 32.6(9) .
C14 C13 Mo2 C12 -114.2(10) .
C12 C13 Mo2 C17 140.7(10) .
C14 C13 Mo2 C17 26.4(14) .
C12 C13 Mo2 C20 179.9(7) .
C14 C13 Mo2 C20 65.6(8) .
C12 C13 Mo2 C11 36.6(7) .
C14 C13 Mo2 C11 -77.6(8) .
C12 C13 Mo2 C19 -145.5(7) .
C14 C13 Mo2 C19 100.3(8) .
C12 C13 Mo2 Bi2 -6.9(8) .
C14 C13 Mo2 Bi2 -121.2(7) .
C12 C13 Mo2 Bi1 -71.6(7) .
C14 C13 Mo2 Bi1 174.2(7) .
C11 C15 Mo2 C14 -114.6(11) .
C14 C15 Mo2 C13 36.9(8) .
C11 C15 Mo2 C13 -77.7(8) .
C14 C15 Mo2 C18 -118.1(9) .
C11 C15 Mo2 C18 127.3(8) .
C14 C15 Mo2 C16 -87.7(8) .
C11 C15 Mo2 C16 157.7(8) .
C14 C15 Mo2 C12 78.0(8) .
C11 C15 Mo2 C12 -36.6(7) .
C14 C15 Mo2 C17 -119.0(8) .
C11 C15 Mo2 C17 126.4(8) .
C14 C15 Mo2 C20 -56.7(8) .
C11 C15 Mo2 C20 -171.3(8) .
C14 C15 Mo2 C11 114.6(11) .
C14 C15 Mo2 C19 -57.3(10) .
C11 C15 Mo2 C19 -171.9(7) .
C14 C15 Mo2 Bi2 160.5(7) .
C11 C15 Mo2 Bi2 45.9(8) .
C14 C15 Mo2 Bi1 85.8(9) .
C11 C15 Mo2 Bi1 -28.8(10) .
C17 C18 Mo2 C14 -62.8(11) .
C19 C18 Mo2 C14 53.1(11) .
C17 C18 Mo2 C13 -132.2(10) .
C19 C18 Mo2 C13 -16.3(13) .
C17 C18 Mo2 C15 -1.4(11) .
C19 C18 Mo2 C15 114.5(9) .
C17 C18 Mo2 C16 -37.2(7) .
C19 C18 Mo2 C16 78.7(7) .
C17 C18 Mo2 C12 143.3(10) .
C19 C18 Mo2 C12 -100.8(12) .
C19 C18 Mo2 C17 115.9(10) .
C17 C18 Mo2 C20 -78.5(7) .
C19 C18 Mo2 C20 37.4(7) .
C17 C18 Mo2 C11 62.2(11) .
C19 C18 Mo2 C11 178.1(8) .
C17 C18 Mo2 C19 -115.9(10) .
C17 C18 Mo2 Bi2 89.7(7) .
C19 C18 Mo2 Bi2 -154.4(7) .
C17 C18 Mo2 Bi1 162.3(7) .
C19 C18 Mo2 Bi1 -81.8(6) .
C17 C16 Mo2 C14 -156.8(8) .
C20 C16 Mo2 C14 85.6(8) .
C17 C16 Mo2 C13 -175.4(7) .
C20 C16 Mo2 C13 67.0(8) .
C17 C16 Mo2 C15 -120.8(8) .
C20 C16 Mo2 C15 121.6(8) .
C17 C16 Mo2 C18 38.0(7) .
C20 C16 Mo2 C18 -79.6(8) .
C17 C16 Mo2 C12 -142.3(8) .
C20 C16 Mo2 C12 100.1(10) .
C20 C16 Mo2 C17 -117.6(11) .
C17 C16 Mo2 C20 117.6(11) .
C17 C16 Mo2 C11 -106.1(8) .
C20 C16 Mo2 C11 136.3(7) .
C17 C16 Mo2 C19 80.5(8) .
C20 C16 Mo2 C19 -37.0(7) .
C17 C16 Mo2 Bi2 -18.3(8) .
C20 C16 Mo2 Bi2 -135.9(6) .
C17 C16 Mo2 Bi1 65.4(8) .
C20 C16 Mo2 Bi1 -52.2(8) .
C13 C12 Mo2 C14 -39.0(8) .
C11 C12 Mo2 C14 78.7(8) .
C11 C12 Mo2 C13 117.7(10) .
C13 C12 Mo2 C15 -81.2(8) .
C11 C12 Mo2 C15 36.5(6) .
C13 C12 Mo2 C18 123.4(11) .
C11 C12 Mo2 C18 -118.9(10) .
C13 C12 Mo2 C16 -56.0(11) .
C11 C12 Mo2 C16 61.7(11) .
C13 C12 Mo2 C17 -130.7(12) .
C11 C12 Mo2 C17 -13.0(15) .
C13 C12 Mo2 C20 -0.2(10) .
C11 C12 Mo2 C20 117.5(8) .
C13 C12 Mo2 C11 -117.7(10) .
C13 C12 Mo2 C19 54.8(10) .
C11 C12 Mo2 C19 172.5(6) .
C13 C12 Mo2 Bi2 174.3(7) .
C11 C12 Mo2 Bi2 -67.9(6) .
C13 C12 Mo2 Bi1 104.2(7) .
C11 C12 Mo2 Bi1 -138.1(7) .
C16 C17 Mo2 C14 26.8(9) .
C18 C17 Mo2 C14 143.0(7) .
C16 C17 Mo2 C13 9.2(14) .
C18 C17 Mo2 C13 125.4(10) .
C16 C17 Mo2 C15 62.9(8) .
C18 C17 Mo2 C15 179.1(7) .
C16 C17 Mo2 C18 -116.2(10) .
C18 C17 Mo2 C16 116.2(10) .
C16 C17 Mo2 C12 105.7(13) .
C18 C17 Mo2 C12 -138.1(11) .
C16 C17 Mo2 C20 -36.7(7) .
C18 C17 Mo2 C20 79.5(7) .
C16 C17 Mo2 C11 96.8(8) .
C18 C17 Mo2 C11 -147.1(7) .
C16 C17 Mo2 C19 -78.2(8) .
C18 C17 Mo2 C19 38.0(7) .
C16 C17 Mo2 Bi2 162.6(7) .
C18 C17 Mo2 Bi2 -81.2(7) .
C16 C17 Mo2 Bi1 -135.2(6) .
C18 C17 Mo2 Bi1 -19.0(8) .
C16 C20 Mo2 C14 -91.7(8) .
C19 C20 Mo2 C14 151.1(8) .
C16 C20 Mo2 C13 -124.5(7) .
C19 C20 Mo2 C13 118.4(7) .
C16 C20 Mo2 C15 -62.2(8) .
C19 C20 Mo2 C15 -179.4(7) .
C16 C20 Mo2 C18 79.0(8) .
C19 C20 Mo2 C18 -38.2(7) .
C19 C20 Mo2 C16 -117.2(10) .
C16 C20 Mo2 C12 -124.4(8) .
C19 C20 Mo2 C12 118.5(8) .
C16 C20 Mo2 C17 36.7(7) .
C19 C20 Mo2 C17 -80.5(8) .
C16 C20 Mo2 C11 -70.2(10) .
C19 C20 Mo2 C11 172.7(7) .
C16 C20 Mo2 C19 117.2(10) .
C16 C20 Mo2 Bi2 63.2(8) .
C19 C20 Mo2 Bi2 -54.0(8) .
C16 C20 Mo2 Bi1 143.7(6) .
C19 C20 Mo2 Bi1 26.5(7) .
C15 C11 Mo2 C14 38.6(8) .
C12 C11 Mo2 C14 -79.0(8) .
C15 C11 Mo2 C13 81.1(8) .
C12 C11 Mo2 C13 -36.5(7) .
C12 C11 Mo2 C15 -117.7(10) .
C15 C11 Mo2 C18 -106.9(9) .
C12 C11 Mo2 C18 135.4(9) .
C15 C11 Mo2 C16 -26.0(9) .
C12 C11 Mo2 C16 -143.7(7) .
C15 C11 Mo2 C12 117.7(10) .
C15 C11 Mo2 C17 -68.0(9) .
C12 C11 Mo2 C17 174.3(7) .
C15 C11 Mo2 C20 13.3(12) .
C12 C11 Mo2 C20 -104.4(9) .
C15 C11 Mo2 Bi2 -134.1(8) .
C12 C11 Mo2 Bi2 108.3(7) .
C15 C11 Mo2 Bi1 160.2(7) .
C12 C11 Mo2 Bi1 42.5(7) .
C20 C19 Mo2 C14 -32.4(9) .
C18 C19 Mo2 C14 -148.3(7) .
C20 C19 Mo2 C13 -72.7(8) .
C18 C19 Mo2 C13 171.3(7) .
C20 C19 Mo2 C15 1.0(11) .
C18 C19 Mo2 C15 -115.0(8) .
C20 C19 Mo2 C18 116.0(10) .
C20 C19 Mo2 C16 36.9(7) .
C18 C19 Mo2 C16 -79.1(7) .
C20 C19 Mo2 C12 -104.2(9) .
C18 C19 Mo2 C12 139.8(7) .
C20 C19 Mo2 C17 78.1(8) .
C18 C19 Mo2 C17 -37.8(7) .
C18 C19 Mo2 C20 -116.0(10) .
C20 C19 Mo2 Bi2 142.0(6) .
C18 C19 Mo2 Bi2 26.0(7) .
C20 C19 Mo2 Bi1 -154.2(7) .
C18 C19 Mo2 Bi1 89.9(6) .
O1 Bi2 Mo2 C14 8.0(6) .
Mo1 Bi2 Mo2 C14 -102.3(6) .
Bi1 Bi2 Mo2 C14 -119.7(6) .
O1 Bi2 Mo2 C13 54.4(4) .
Mo1 Bi2 Mo2 C13 -55.9(4) .
Bi1 Bi2 Mo2 C13 -73.3(4) .
O1 Bi2 Mo2 C15 -8.2(4) .
Mo1 Bi2 Mo2 C15 -118.5(3) .
Bi1 Bi2 Mo2 C15 -136.0(3) .
O1 Bi2 Mo2 C18 -149.0(4) .
Mo1 Bi2 Mo2 C18 100.7(3) .
Bi1 Bi2 Mo2 C18 83.3(3) .
O1 Bi2 Mo2 C16 -100.8(4) .
Mo1 Bi2 Mo2 C16 148.9(3) .
Bi1 Bi2 Mo2 C16 131.5(3) .
O1 Bi2 Mo2 C12 50.4(4) .
Mo1 Bi2 Mo2 C12 -59.9(3) .
Bi1 Bi2 Mo2 C12 -77.3(3) .
O1 Bi2 Mo2 C17 -111.6(4) .
Mo1 Bi2 Mo2 C17 138.1(3) .
Bi1 Bi2 Mo2 C17 120.7(3) .
O1 Bi2 Mo2 C20 -134.8(5) .
Mo1 Bi2 Mo2 C20 114.9(4) .
Bi1 Bi2 Mo2 C20 97.4(4) .
O1 Bi2 Mo2 C11 17.0(4) .
Mo1 Bi2 Mo2 C11 -93.3(4) .
Bi1 Bi2 Mo2 C11 -110.8(4) .
O1 Bi2 Mo2 C19 -164.7(4) .
Mo1 Bi2 Mo2 C19 85.0(3) .
Bi1 Bi2 Mo2 C19 67.6(3) .
O1 Bi2 Mo2 Bi1 127.7(2) .
Mo1 Bi2 Mo2 Bi1 17.43(3) .
Mo1 Bi1 Mo2 C14 115.8(4) .
Bi1 Bi1 Mo2 C14 2.2(4) 2_666
Bi2 Bi1 Mo2 C14 132.6(4) .
Mo1 Bi1 Mo2 C13 111.7(3) .
Bi1 Bi1 Mo2 C13 -2.0(3) 2_666
Bi2 Bi1 Mo2 C13 128.5(3) .
Mo1 Bi1 Mo2 C15 70.7(5) .
Bi1 Bi1 Mo2 C15 -43.0(5) 2_666
Bi2 Bi1 Mo2 C15 87.4(5) .
Mo1 Bi1 Mo2 C18 -94.6(3) .
Bi1 Bi1 Mo2 C18 151.8(3) 2_666
Bi2 Bi1 Mo2 C18 -77.8(3) .
Mo1 Bi1 Mo2 C16 -118.5(4) .
Bi1 Bi1 Mo2 C16 127.8(4) 2_666
Bi2 Bi1 Mo2 C16 -101.7(4) .
Mo1 Bi1 Mo2 C12 77.5(3) .
Bi1 Bi1 Mo2 C12 -36.1(3) 2_666
Bi2 Bi1 Mo2 C12 94.3(3) .
Mo1 Bi1 Mo2 C17 -83.2(3) .
Bi1 Bi1 Mo2 C17 163.1(3) 2_666
Bi2 Bi1 Mo2 C17 -66.4(3) .
Mo1 Bi1 Mo2 C20 -147.5(3) .
Bi1 Bi1 Mo2 C20 98.8(3) 2_666
Bi2 Bi1 Mo2 C20 -130.8(3) .
Mo1 Bi1 Mo2 C11 53.9(3) .
Bi1 Bi1 Mo2 C11 -59.8(3) 2_666
Bi2 Bi1 Mo2 C11 70.7(3) .
Mo1 Bi1 Mo2 C19 -131.9(3) .
Bi1 Bi1 Mo2 C19 114.4(3) 2_666
Bi2 Bi1 Mo2 C19 -115.2(3) .
Mo1 Bi1 Mo2 Bi2 -16.78(3) .
Bi1 Bi1 Mo2 Bi2 -130.44(2) 2_666
C23 C21 O1 Bi2 -46(2) .
C22 C21 O1 Bi2 170.9(14) .
Mo2 Bi2 O1 C21 175.3(12) .
Mo1 Bi2 O1 C21 -70.8(12) .
Bi1 Bi2 O1 C21 -127.3(12) .
